data_9004467
loop_
_publ_author_name
'Burns, P. C.'

_publ_section_title
;
 The structure of richetite, a rare lead uranyl oxide hydrate
;
_journal_name_full 'The Canadian Mineralogist'
_journal_page_first 187
_journal_page_last 199
_journal_volume 36
_journal_year 1998
_chemical_formula_sum 'Fe0.47 H24 Mg0.83 O173 Pb8.74 U36'
_chemical_name_mineral Richetite
_space_group_IT_number 1
_symmetry_space_group_name_Hall 'P 1'
_symmetry_space_group_name_H-M 'P 1'
_cell_angle_alpha 103.87
_cell_angle_beta 115.37
_cell_angle_gamma 90.27
_cell_formula_units_Z 1
_cell_length_a 20.9391
_cell_length_b 12.1000
_cell_length_c 16.3450
_cell_volume 3605.394
_database_code_amcsd 0005540
_exptl_crystal_density_diffrn 6.088
_cod_original_formula_sum 'U36 Pb8.74 Fe.47 Mg.83 O173 H24'
_cod_database_code 9004467

loop_
_space_group_symop_operation_xyz
x,y,z

loop_
_atom_site_label
_atom_site_fract_x
_atom_site_fract_y
_atom_site_fract_z
_atom_site_occupancy
_atom_site_U_iso_or_equiv
_atom_site_type_symbol
_atom_site_attached_hydrogens
U(1) 0.10290 0.93830 0.25740 1.00000 0.01900 U 0
U(2) 0.27460 0.43740 0.28240 1.00000 0.01980 U 0
U(3) 0.44490 0.56880 0.28160 1.00000 0.00970 U 0
U(4) -0.05990 0.43830 0.26530 1.00000 0.01580 U 0
U(5) -0.23350 0.57810 0.26660 1.00000 0.02130 U 0
U(6) 0.10370 0.55180 0.25420 1.00000 0.02170 U 0
U(7) 0.25420 0.75540 0.27270 1.00000 0.00900 U 0
U(8) 0.59540 0.76290 0.28480 1.00000 0.01770 U 0
U(9) 0.43840 -0.05890 0.26650 1.00000 0.01620 U 0
U(10) 0.40540 0.24430 0.24650 1.00000 0.01720 U 0
U(11) -0.09310 0.74560 0.24930 1.00000 0.01460 U 0
U(12) -0.23160 0.93060 0.27280 1.00000 0.01770 U 0
U(13) 0.09760 0.25790 0.28410 1.00000 0.01760 U 0
U(14) 0.60380 0.43890 0.25600 1.00000 0.01840 U 0
U(15) 0.26410 0.07720 0.26610 1.00000 0.02080 U 0
U(16) -0.24820 0.25200 0.26630 1.00000 0.00730 U 0
U(17) 0.59980 0.05020 0.24570 1.00000 0.01670 U 0
U(18) -0.05900 0.06780 0.27690 1.00000 0.00990 U 0
U(19) 0.44070 0.24690 0.75560 1.00000 0.03330 U 0
U(20) 0.75490 0.92970 0.75030 1.00000 0.02180 U 0
U(21) 0.92670 0.07460 0.75650 1.00000 0.01480 U 0
U(22) 0.29030 0.75690 0.78620 1.00000 0.01850 U 0
U(23) 0.09500 0.94940 0.78330 1.00000 0.01710 U 0
U(24) 0.42670 -0.08610 0.75550 1.00000 0.01320 U 0
U(25) 0.59950 0.74870 0.75000 1.00000 0.01260 U 0
U(26) 0.10060 0.24300 0.74940 1.00000 0.01310 U 0
U(27) 0.78980 0.25700 0.78520 1.00000 0.01920 U 0
U(28) 0.26310 0.06600 0.76730 1.00000 0.01710 U 0
U(29) 0.94300 0.75010 0.76430 1.00000 0.03450 U 0
U(30) 0.09400 0.56570 0.77650 1.00000 0.02470 U 0
U(31) 0.59170 0.44720 0.77620 1.00000 0.01220 U 0
U(32) 0.59550 0.06580 0.77430 1.00000 0.02250 U 0
U(33) 0.42130 0.56900 0.74600 1.00000 0.01190 U 0
U(34) 0.25070 0.42870 0.74500 1.00000 0.02160 U 0
U(35) 0.92420 0.41320 0.75370 1.00000 0.01220 U 0
U(36) 0.76130 0.56950 0.76700 1.00000 0.01500 U 0
Pb(1) -0.03030 0.66970 0.51880 0.94000 0.03410 Pb 0
Pb(2) 0.07440 0.96960 0.52180 0.71000 0.02640 Pb 0
Pb(3) 0.46360 0.52370 0.54530 0.62000 0.02190 Pb 0
Pb(4) 0.23370 0.47800 0.49020 0.62000 0.02720 Pb 0
Pb(5) 0.61720 0.95690 0.00370 0.90000 0.03850 Pb 0
Pb(6) 0.71190 0.68720 0.01590 0.81000 0.04100 Pb 0
Pb(7) 0.08000 0.04430 0.02990 0.63000 0.01640 Pb 0
Pb(8) 0.72660 0.33590 0.51590 0.76000 0.02700 Pb 0
Pb(9) -0.01570 0.31520 0.01400 0.68000 0.02990 Pb 0
Pb(10) 0.62240 0.03120 0.51170 0.92000 0.04380 Pb 0
Pb(11) 0.11910 0.46400 0.00900 0.34000 0.03800 Pb 0
Pb(12) 0.21280 0.18700 0.01900 0.31000 0.04630 Pb 0
Pb(13) 0.30660 0.69320 0.54080 0.50000 0.04130 Pb 0
FeM(1) 0.34900 0.50700 0.01600 0.47000 0.02350 Fe 0
MgM(1) 0.34900 0.50700 0.01600 0.53000 0.02350 Mg 0
MgM(2) -0.15100 0.01300 0.01500 0.30000 0.02350 Mg 0
O(1) 0.14700 0.94000 0.37600 1.00000 0.02150 O 0
O(2) 0.06700 0.92600 0.13100 1.00000 0.02150 O 0
O(3) 0.03600 0.07400 0.25000 1.00000 0.02150 O 0
O(4) 0.20300 0.92000 0.24300 1.00000 0.02150 O 0
O(5) 0.17800 0.13200 0.29600 1.00000 0.02150 O 0
O(6) 0.22500 0.37900 0.15800 1.00000 0.02150 O 0
O(7) 0.32500 0.46700 0.41100 1.00000 0.02150 O 0
O(8) 0.21800 0.58300 0.28600 1.00000 0.02150 O 0
O(9) 0.17700 0.39300 0.31000 1.00000 0.02150 O 0
O(10) 0.31800 0.26700 0.30800 1.00000 0.02150 O 0
O(11) 0.36900 0.42000 0.26000 1.00000 0.02150 O 0
O(12) 0.49500 0.56500 0.40200 1.00000 0.02150 O 0
O(13) 0.39800 0.56800 0.16100 1.00000 0.02150 O 0
O(14) 0.54400 0.57800 0.26300 1.00000 0.02150 O 0
O(15) -0.11100 0.35300 0.14900 1.00000 0.02150 O 0
O(16) -0.00600 0.52000 0.38600 1.00000 0.02150 O 0
O(17) -0.13600 0.57400 0.25100 1.00000 0.02150 O 0
O(18) 0.04700 0.39300 0.25000 1.00000 0.02150 O 0
O(19) -0.17600 0.62500 0.39600 1.00000 0.02150 O 0
O(20) -0.18600 0.76000 0.28600 1.00000 0.02150 O 0
O(21) 0.70700 0.41500 0.23700 1.00000 0.02150 O 0
O(22) 0.67500 0.62800 0.28600 1.00000 0.02150 O 0
O(23) -0.29200 0.59300 0.14400 1.00000 0.02150 O 0
O(24) 0.13000 0.62400 0.36800 1.00000 0.02150 O 0
O(25) 0.07900 0.49200 0.13100 1.00000 0.02150 O 0
O(26) 0.23200 0.70400 0.15400 1.00000 0.02150 O 0
O(27) 0.26300 0.79800 0.38900 1.00000 0.02150 O 0
O(28) 0.63500 0.80200 0.40600 1.00000 0.02150 O 0
O(29) 0.56500 0.71600 0.16200 1.00000 0.02150 O 0
O(30) 0.54900 -0.08000 0.26600 1.00000 0.02150 O 0
O(31) 0.66800 0.89700 0.28400 1.00000 0.02150 O 0
O(32) 0.48800 0.02700 0.39000 1.00000 0.02150 O 0
O(33) 0.38700 -0.14000 0.15100 1.00000 0.02150 O 0
O(34) 0.36300 0.07100 0.23700 1.00000 0.02150 O 0
O(35) 0.35500 0.22000 0.12000 1.00000 0.02150 O 0
O(36) 0.46700 0.28700 0.36900 1.00000 0.02150 O 0
O(37) -0.14500 0.70700 0.12100 1.00000 0.02150 O 0
O(38) -0.04000 0.78500 0.37300 1.00000 0.02150 O 0
O(39) -0.12900 0.91400 0.25200 1.00000 0.02150 O 0
O(40) -0.27400 0.87800 0.14600 1.00000 0.02150 O 0
O(41) -0.18100 0.97400 0.39900 1.00000 0.02150 O 0
O(42) 0.70600 0.08300 0.24800 1.00000 0.02150 O 0
O(43) 0.06900 0.21600 0.15900 1.00000 0.02150 O 0
O(44) 0.13300 0.29400 0.41000 1.00000 0.02150 O 0
O(45) 0.64800 0.41200 0.36500 1.00000 0.02150 O 0
O(46) 0.56500 0.43400 0.13100 1.00000 0.02150 O 0
O(47) 0.21100 0.08300 0.14600 1.00000 0.02150 O 0
O(48) 0.32100 0.10700 0.38900 1.00000 0.02150 O 0
O(49) -0.27500 0.20700 0.14200 1.00000 0.02150 O 0
O(50) -0.23700 0.29800 0.38500 1.00000 0.02150 O 0
O(51) 0.63500 0.12900 0.36300 1.00000 0.02150 O 0
O(52) 0.56300 -0.01300 0.12200 1.00000 0.02150 O 0
O(53) -0.10900 0.06900 0.15500 1.00000 0.02150 O 0
O(54) -0.01300 0.06500 0.39800 1.00000 0.02150 O 0
O(55) 0.41800 0.19100 0.63200 1.00000 0.02150 O 0
O(56) 0.45500 0.28600 0.87800 1.00000 0.02150 O 0
O(57) 0.48300 0.41700 0.76600 1.00000 0.02150 O 0
O(58) 0.47600 0.07300 0.76100 1.00000 0.02150 O 0
O(59) 0.69600 0.91900 0.62800 1.00000 0.02150 O 0
O(60) 0.81000 0.93400 0.87000 1.00000 0.02150 O 0
O(61) 0.64900 0.90700 0.74400 1.00000 0.02150 O 0
O(62) 0.81900 0.06700 0.74200 1.00000 0.02150 O 0
O(63) 0.89100 0.02200 0.63000 1.00000 0.02150 O 0
O(64) 0.97500 0.13800 0.88800 1.00000 0.02150 O 0
O(65) 0.89700 0.24800 0.74300 1.00000 0.02150 O 0
O(66) 0.98800 0.92800 0.78100 1.00000 0.02150 O 0
O(67) 0.03900 0.12000 0.76400 1.00000 0.02150 O 0
O(68) 0.23400 0.73500 0.66300 1.00000 0.02150 O 0
O(69) 0.35500 0.79300 0.91000 1.00000 0.02150 O 0
O(70) 0.31800 0.57200 0.75400 1.00000 0.02150 O 0
O(71) 0.34100 0.93900 0.79200 1.00000 0.02150 O 0
O(72) 0.39300 0.74200 0.74400 1.00000 0.02150 O 0
O(73) 0.06900 0.88400 0.66100 1.00000 0.02150 O 0
O(74) 0.12900 0.02700 0.90700 1.00000 0.02150 O 0
O(75) 0.17100 0.09200 0.77700 1.00000 0.02150 O 0
O(76) 0.37100 -0.10200 0.63100 1.00000 0.02150 O 0
O(77) 0.48600 -0.05800 0.88000 1.00000 0.02150 O 0
O(78) 0.52400 -0.12500 0.71900 1.00000 0.02150 O 0
O(79) 0.57100 0.69000 0.62500 1.00000 0.02150 O 0
O(80) 0.62500 0.79700 0.87500 1.00000 0.02150 O 0
O(81) 0.53000 0.61000 0.74600 1.00000 0.02150 O 0
O(82) 0.66600 0.59000 0.77700 1.00000 0.02150 O 0
O(83) 0.14000 0.30500 0.87300 1.00000 0.02150 O 0
O(84) 0.06600 0.17000 0.62500 1.00000 0.02150 O 0
O(85) 0.14300 0.40500 0.73700 1.00000 0.02150 O 0
O(86) 0.01100 0.35600 0.71500 1.00000 0.02150 O 0
O(87) 0.72800 0.22200 0.66200 1.00000 0.02150 O 0
O(88) 0.85400 0.29400 0.91200 1.00000 0.02150 O 0
O(89) 0.84100 0.43800 0.80300 1.00000 0.02150 O 0
O(90) 0.30800 0.14300 0.89000 1.00000 0.02150 O 0
O(91) 0.21400 -0.00800 0.64600 1.00000 0.02150 O 0
O(92) 0.92300 0.70800 0.64500 1.00000 0.02150 O 0
O(93) 0.95100 0.78300 0.88100 1.00000 0.02150 O 0
O(94) 0.98200 0.57100 0.76600 1.00000 0.02150 O 0
O(95) 0.06900 0.57200 0.66200 1.00000 0.02150 O 0
O(96) 0.12300 0.55900 0.89400 1.00000 0.02150 O 0
O(97) 0.62500 0.51600 0.90100 1.00000 0.02150 O 0
O(98) 0.56800 0.37800 0.65000 1.00000 0.02150 O 0
O(99) 0.62400 0.06200 0.89300 1.00000 0.02150 O 0
O(100) 0.57700 0.07900 0.65700 1.00000 0.02150 O 0
O(101) 0.37700 0.50900 0.61800 1.00000 0.02150 O 0
O(102) 0.46700 0.61300 0.87500 1.00000 0.02150 O 0
O(103) 0.30200 0.44400 0.86800 1.00000 0.02150 O 0
O(104) 0.20000 0.40400 0.61900 1.00000 0.02150 O 0
O(105) 0.97900 0.45100 0.88200 1.00000 0.02150 O 0
O(106) 0.86300 0.39100 0.62400 1.00000 0.02150 O 0
O(107) 0.80600 0.63600 0.88900 1.00000 0.02150 O 0
O(108) 0.71900 0.48600 0.64500 1.00000 0.02150 O 0
O-H(1) -0.01400 0.86500 0.23200 1.00000 0.02150 O 0
O-H(2) 0.11800 0.73400 0.21300 1.00000 0.02150 O 0
O-H(3) 0.36400 0.64200 0.32700 1.00000 0.02150 O 0
O-H(4) 0.47800 0.75800 0.30600 1.00000 0.02150 O 0
O-H(5) 0.48400 0.36900 0.22000 1.00000 0.02150 O 0
O-H(6) -0.14300 0.39000 0.31400 1.00000 0.02150 O 0
O-H(7) -0.02300 0.26300 0.31300 1.00000 0.02150 O 0
O-H(8) -0.02200 0.59400 0.21500 1.00000 0.02150 O 0
O-H(9) 0.35900 0.90100 0.31300 1.00000 0.02150 O 0
O-H(10) 0.47700 0.09700 0.21100 1.00000 0.02150 O 0
O-H(11) -0.14300 0.14500 0.32900 1.00000 0.02150 O 0
O-H(12) 0.61500 0.23400 0.19800 1.00000 0.02150 O 0
O-H(13) 0.35000 0.12100 0.71800 1.00000 0.02150 O 0
O-H(14) 0.35000 0.35500 0.70800 1.00000 0.02150 O 0
O-H(15) 0.57800 0.26100 0.80300 1.00000 0.02150 O 0
O-H(16) 0.85400 0.86800 0.72200 1.00000 0.02150 O 0
O-H(17) 0.71600 0.72200 0.70800 1.00000 0.02150 O 0
O-H(18) 0.71400 0.13100 0.81100 1.00000 0.02150 O 0
O-H(19) 0.22000 0.90500 0.83400 1.00000 0.02150 O 0
O-H(20) 0.21200 0.63100 0.80300 1.00000 0.02150 O 0
O-H(21) 0.08000 0.77100 0.81200 1.00000 0.02150 O 0
O-H(22) 0.21400 0.22100 0.70700 1.00000 0.02150 O 0
O-H(23) 0.71000 0.39800 0.81800 1.00000 0.02150 O 0
O-H(24) 0.85300 0.62100 0.73000 1.00000 0.02150 O 0
Wat(1) 0.38900 0.30200 0.47700 1.00000 0.02010 O 2
Wat(2) 0.58300 0.76400 0.01600 1.00000 0.02010 O 2
Wat(3) 0.16000 0.12000 0.51500 1.00000 0.02010 O 2
Wat(4) 0.10600 0.77600 0.52400 1.00000 0.02010 O 2
Wat(5) 0.76400 0.92500 0.01900 1.00000 0.02010 O 2
Wat(6) 0.12400 0.53100 0.52200 1.00000 0.02010 O 2
Wat(7) 0.28700 0.32300 0.52200 1.00000 0.02010 O 2
Wat(8) 0.41300 0.70900 0.54400 1.00000 0.02010 O 2
Wat(9) 0.73200 0.98200 0.49500 1.00000 0.02010 O 2
Wat(10) 0.78200 0.52800 0.51900 1.00000 0.02010 O 2
Wat(11) 0.15200 0.84000 0.01400 1.00000 0.02010 O 2
Wat(12) 0.10000 0.26900 0.01300 1.00000 0.02010 O 2
Wat(13) 0.57700 0.47400 0.52400 1.00000 0.02010 O 2
Wat(14) 0.43500 0.57100 0.01100 1.00000 0.02010 O 2
Wat(15) -0.08900 0.83700 0.03500 1.00000 0.02010 O 2
Wat(16) 0.27500 0.41000 0.02600 1.00000 0.02010 O 2
Wat(17) 0.38600 0.33200 0.01000 1.00000 0.02010 O 2
Wat(18) 0.29100 0.63500 0.00300 1.00000 0.02010 O 2
Wat(19) 0.60000 0.28500 0.52300 1.00000 0.02010 O 2
Wat(20) 0.47300 0.17100 0.51900 1.00000 0.02010 O 2
Wat(21) -0.08100 0.43700 0.49500 1.00000 0.02010 O 2
Wat(22) 0.41800 0.02500 0.01200 1.00000 0.02010 O 2
Wat(23) 0.27800 0.04700 0.52700 1.00000 0.02010 O 2
Wat(24) -0.08100 0.52500 0.02500 1.00000 0.02010 O 2
Wat(25) 0.76800 0.46900 0.01400 1.00000 0.02010 O 2
Wat(26) 0.02900 0.32500 0.50800 1.00000 0.02010 O 2
Wat(27) 0.65400 0.64700 0.51800 1.00000 0.02010 O 2
Wat(28) 0.41100 -0.03800 0.51300 1.00000 0.02010 O 2
Wat(29) 0.27300 0.94800 0.00700 1.00000 0.02010 O 2
Wat(30) 0.95800 0.03900 0.53900 1.00000 0.02010 O 2
Wat(31) 0.54600 0.15700 0.03600 1.00000 0.02010 O 2
Wat(32) 0.88900 0.80000 0.48200 1.00000 0.02010 O 2
Wat(33) -0.09100 0.18400 0.51400 1.00000 0.02010 O 2
Wat(34) 0.04500 0.66300 0.03600 1.00000 0.02010 O 2
Wat(35) 0.48100 0.80700 0.00000 1.00000 0.02010 O 2
Wat(36) -0.35100 0.34600 0.02000 1.00000 0.02010 O 2
Wat(37) 0.53100 0.84000 0.49700 1.00000 0.02010 O 2
Wat(38) 0.22600 0.83800 0.51700 1.00000 0.02010 O 2
Wat(39) 0.93400 0.10200 0.02100 1.00000 0.02010 O 2
Wat(40) -0.42100 0.53400 0.02400 1.00000 0.02010 O 2
Wat(41) -0.18500 0.19000 0.03200 1.00000 0.02010 O 2

loop_
_cod_changelog_entry_id
_cod_changelog_entry_author
_cod_changelog_entry_date
_cod_changelog_entry_text
1
;cod-tools version 3.8.0
Id: cif_guess_AMCSD_atom_types 9581 2023-05-17 12:35:41Z saulius
;
2023-05-23T09:16:42+03:00
;Derived atom types and hydrogen counts
from atom names that follow the AMCSD naming convention
(Wat == water, O-H == hydroxyl).
;

loop_
_cod_related_entry_id
_cod_related_entry_database
_cod_related_entry_code
1 AMCSD 0005540
